data_2243098
loop_
_publ_author_name
'Kiran Kumar, Haruvegowda'
'Yathirajan, Hemmige S.'
'Foro, Sabine'
'Glidewell, Christopher'

_publ_section_title
;
 Twelve 4-(4-methoxyphenyl)piperazin-1-ium salts containing organic
 anions: supramolecular assembly in one, two and three dimensions
;
_journal_coeditor_code EX2024
_journal_issue 10
_journal_name_full 'Acta Crystallographica Section E'
_journal_page_first 1494
_journal_page_last 1506
_journal_paper_doi 10.1107/S2056989019012702
_journal_volume 75
_journal_year 2019
_chemical_formula_iupac 'C11 H17 N2 O +, C7 H4 F O2 -, H2 O'
_chemical_formula_moiety 'C11 H17 N2 O, C7 H4 F O2, H2 O'
_chemical_formula_sum 'C18 H23 F N2 O4'
_chemical_formula_weight 350.38
_chemical_name_systematic
;
4-(4-Methoxyphenyl)piperazin-1-ium 4-fluorobenzoate monohydrate
;
_space_group_crystal_system triclinic
_space_group_IT_number 2
_space_group_name_Hall '-P 1'
_space_group_name_H-M_alt 'P -1'
_symmetry_space_group_name_Hall '-P 1'
_symmetry_space_group_name_H-M 'P -1'
_atom_sites_solution_hydrogens mixed
_atom_sites_solution_primary difmap
_audit_creation_method SHELXL-2014
_cell_angle_alpha 84.190(10)
_cell_angle_beta 86.98(2)
_cell_angle_gamma 84.62(2)
_cell_formula_units_Z 2
_cell_length_a 6.2560(10)
_cell_length_b 7.4890(10)
_cell_length_c 19.097(2)
_cell_measurement_reflns_used 3771
_cell_measurement_temperature 293(2)
_cell_measurement_theta_max 27.907
_cell_measurement_theta_min 2.849
_cell_volume 885.4(2)
_computing_cell_refinement
;
CrysAlis RED (Oxford Diffraction, 2009)
;
_computing_data_collection
;
CrysAlis CCD (Oxford Diffraction, 2009)
;
_computing_data_reduction
;
CrysAlis RED (Oxford Diffraction, 2009)
;
_computing_molecular_graphics
;
PLATON (Spek, 2009)
;
_computing_publication_material
;
SHELXL-2014 (Sheldrick, 2015b) and PLATON (Spek, 2009)
;
_computing_structure_refinement
;
SHELXL-2014 (Sheldrick, 2015b)
;
_computing_structure_solution
;
SHELXT (Sheldrick, 2015a)
;
_diffrn_ambient_temperature 293(2)
_diffrn_measured_fraction_theta_full 0.993
_diffrn_measured_fraction_theta_max 0.991
_diffrn_measurement_device_type
;
Oxford Diffraction Xcalibur
with Sapphire CCD
;
_diffrn_measurement_method '\w scans'
_diffrn_radiation_monochromator graphite
_diffrn_radiation_type MoK\a
_diffrn_radiation_wavelength 0.71073
_diffrn_reflns_av_R_equivalents 0.0455
_diffrn_reflns_av_unetI/netI 0.1048
_diffrn_reflns_limit_h_max 6
_diffrn_reflns_limit_h_min -7
_diffrn_reflns_limit_k_max 9
_diffrn_reflns_limit_k_min -9
_diffrn_reflns_limit_l_max 22
_diffrn_reflns_limit_l_min -23
_diffrn_reflns_number 5760
_diffrn_reflns_theta_full 25.242
_diffrn_reflns_theta_max 26.050
_diffrn_reflns_theta_min 2.849
_diffrn_source 'Enhance (Mo) X-ray Source'
_diffrn_standards_decay_% 0
_diffrn_standards_interval_count 0
_diffrn_standards_interval_time 0
_diffrn_standards_number 0
_exptl_absorpt_coefficient_mu 0.100
_exptl_absorpt_correction_T_max 0.996
_exptl_absorpt_correction_T_min 0.973
_exptl_absorpt_correction_type multi-scan
_exptl_absorpt_process_details
;
(CrysAlis RED; Oxford Diffraction, 2009)
;
_exptl_crystal_colour colourless
_exptl_crystal_density_diffrn 1.314
_exptl_crystal_description plate
_exptl_crystal_F_000 372
_exptl_crystal_size_max 0.400
_exptl_crystal_size_mid 0.240
_exptl_crystal_size_min 0.040
_refine_diff_density_max 0.132
_refine_diff_density_min -0.138
_refine_ls_extinction_method none
_refine_ls_goodness_of_fit_ref 1.009
_refine_ls_hydrogen_treatment mixed
_refine_ls_matrix_type full
_refine_ls_number_parameters 265
_refine_ls_number_reflns 3477
_refine_ls_number_restraints 17
_refine_ls_restrained_S_all 1.006
_refine_ls_R_factor_all 0.1957
_refine_ls_R_factor_gt 0.0656
_refine_ls_shift/su_max 0.000
_refine_ls_shift/su_mean 0.000
_refine_ls_structure_factor_coef Fsqd
_refine_ls_weighting_details 'w=1/[\s^2^(Fo^2^)+(0.0404P)^2^] where P=(Fo^2^+2Fc^2^)/3'
_refine_ls_weighting_scheme calc
_refine_ls_wR_factor_gt 0.0974
_refine_ls_wR_factor_ref 0.1275
_reflns_number_gt 1355
_reflns_number_total 3477
_reflns_threshold_expression 'I > 2\s(I)'
_cod_data_source_file ex2024sup1.cif
_cod_data_source_block II
_cod_database_code 2243098
_shelx_space_group_comment
;
The symmetry employed for this shelxl refinement is uniquely defined
by the following loop, which should always be used as a source of
symmetry information in preference to the above space-group names.
They are only intended as comments.
;
_shelx_estimated_absorpt_t_min 0.961
_shelx_estimated_absorpt_t_max 0.996
_shelxl_version_number 2.014

loop_
_space_group_symop_operation_xyz
'x, y, z'
'-x, -y, -z'

loop_
_atom_site_type_symbol
_atom_site_label
_atom_site_fract_x
_atom_site_fract_y
_atom_site_fract_z
_atom_site_U_iso_or_equiv
_atom_site_adp_type
_atom_site_calc_flag
_atom_site_occupancy
_atom_site_disorder_assembly
_atom_site_disorder_group
N N1 0.7813(5) 0.7442(3) 0.45140(15) 0.0536(8) Uani d 1 . .
H H11 0.823(4) 0.778(3) 0.5031(15) 0.064 Uiso d 1 . .
H H12 0.749(4) 0.634(4) 0.4565(14) 0.064 Uiso d 1 . .
C C2 0.9661(5) 0.7540(4) 0.39966(16) 0.0599(9) Uani d 1 . .
H H2A 1.0848 0.6706 0.4164 0.072 Uiso calc 1 . .
H H2B 1.0131 0.8746 0.3952 0.072 Uiso calc 1 . .
C C3 0.9056(5) 0.7083(4) 0.32889(15) 0.0574(9) Uani d 1 . .
H H3A 1.0264 0.7229 0.2955 0.069 Uiso calc 1 . .
H H3B 0.8755 0.5829 0.3326 0.069 Uiso calc 1 . .
N N4 0.7185(4) 0.8206(3) 0.30227(12) 0.0444(6) Uani d 1 . .
C C5 0.5377(5) 0.8151(4) 0.35391(14) 0.0527(8) Uani d 1 . .
H H5A 0.4900 0.6947 0.3596 0.063 Uiso calc 1 . .
H H5B 0.4192 0.8977 0.3365 0.063 Uiso calc 1 . .
C C6 0.5960(5) 0.8649(4) 0.42410(14) 0.0567(9) Uani d 1 . .
H H6A 0.6324 0.9887 0.4194 0.068 Uiso calc 1 . .
H H6B 0.4736 0.8556 0.4572 0.068 Uiso calc 1 . .
C C21 0.670(3) 0.795(6) 0.2319(6) 0.0442(18) Uani d 0.81(3) A 1
C C22 0.8062(12) 0.6932(18) 0.1883(4) 0.064(2) Uani d 0.81(3) A 1
H H22 0.9351 0.6378 0.2053 0.077 Uiso calc 0.81(3) A 1
C C23 0.7544(9) 0.673(2) 0.1207(3) 0.069(3) Uani d 0.81(3) A 1
H H23 0.8520 0.6083 0.0923 0.083 Uiso calc 0.81(3) A 1
C C24 0.5644(10) 0.7455(18) 0.0942(3) 0.058(2) Uani d 0.81(3) A 1
C C25 0.4255(15) 0.846(3) 0.1357(5) 0.0680(18) Uani d 0.81(3) A 1
H H25 0.2967 0.9002 0.1182 0.082 Uiso calc 0.81(3) A 1
C C26 0.4782(18) 0.866(3) 0.2037(5) 0.062(2) Uani d 0.81(3) A 1
H H26 0.3798 0.9313 0.2317 0.074 Uiso calc 0.81(3) A 1
O O24 0.5299(13) 0.7159(19) 0.0261(3) 0.095(2) Uani d 0.81(3) A 1
C C27 0.3282(18) 0.772(3) -0.0015(6) 0.107(4) Uani d 0.81(3) A 1
H H27A 0.2181 0.7178 0.0279 0.160 Uiso calc 0.81(3) A 1
H H27B 0.3249 0.7366 -0.0483 0.160 Uiso calc 0.81(3) A 1
H H27C 0.3035 0.9011 -0.0029 0.160 Uiso calc 0.81(3) A 1
C C51 0.655(11) 0.79(3) 0.236(2) 0.0442(18) Uani d 0.19(3) A 2
C C52 0.810(6) 0.754(6) 0.1833(17) 0.064(2) Uani d 0.19(3) A 2
H H52 0.9531 0.7290 0.1949 0.077 Uiso calc 0.19(3) A 2
C C53 0.756(4) 0.752(6) 0.1146(15) 0.069(3) Uani d 0.19(3) A 2
H H53 0.8593 0.7106 0.0818 0.083 Uiso calc 0.19(3) A 2
C C54 0.554(4) 0.808(5) 0.0936(13) 0.058(2) Uani d 0.19(3) A 2
C C55 0.396(6) 0.842(13) 0.144(2) 0.0680(18) Uani d 0.19(3) A 2
H H55 0.2524 0.8581 0.1327 0.082 Uiso calc 0.19(3) A 2
C C56 0.453(7) 0.851(13) 0.213(2) 0.062(2) Uani d 0.19(3) A 2
H H56 0.3509 0.8987 0.2444 0.074 Uiso calc 0.19(3) A 2
O O54 0.512(5) 0.786(6) 0.0251(14) 0.095(2) Uani d 0.19(3) A 2
C C57 0.300(7) 0.827(12) 0.004(3) 0.107(4) Uani d 0.19(3) A 2
H H57A 0.2472 0.9444 0.0166 0.160 Uiso calc 0.19(3) A 2
H H57B 0.2101 0.7391 0.0266 0.160 Uiso calc 0.19(3) A 2
H H57C 0.2965 0.8256 -0.0463 0.160 Uiso calc 0.19(3) A 2
C C31 0.8132(5) 0.7284(4) 0.70495(17) 0.0485(8) Uani d 1 . .
C C32 0.6742(5) 0.6533(4) 0.7564(2) 0.0676(10) Uani d 1 . .
H H32 0.5542 0.6028 0.7431 0.081 Uiso calc 1 . .
C C33 0.7114(6) 0.6527(5) 0.8267(2) 0.0798(11) Uani d 1 . .
H H33 0.6181 0.6022 0.8611 0.096 Uiso calc 1 . .
C C34 0.8883(7) 0.7278(5) 0.8448(2) 0.0752(11) Uani d 1 . .
F F34 0.9236(3) 0.7291(3) 0.91437(11) 0.1208(9) Uani d 1 . .
C C35 1.0294(5) 0.8010(4) 0.7961(2) 0.0658(10) Uani d 1 . .
H H35 1.1495 0.8505 0.8100 0.079 Uiso calc 1 . .
C C36 0.9911(5) 0.8003(4) 0.72606(17) 0.0542(9) Uani d 1 . .
H H36 1.0870 0.8494 0.6922 0.065 Uiso calc 1 . .
C C37 0.7690(6) 0.7297(5) 0.6289(2) 0.0614(10) Uani d 1 . .
O O31 0.8943(4) 0.8069(3) 0.58380(12) 0.0715(7) Uani d 1 . .
O O32 0.6112(4) 0.6566(4) 0.61332(13) 0.1091(10) Uani d 1 . .
O O41 0.7239(4) 0.3737(3) 0.46049(12) 0.0700(8) Uani d 1 . .
H H41 0.615(6) 0.356(5) 0.4356(17) 0.105 Uiso d 1 . .
H H42 0.835(6) 0.312(5) 0.4379(18) 0.105 Uiso d 1 . .

loop_
_atom_site_aniso_label
_atom_site_aniso_U_11
_atom_site_aniso_U_22
_atom_site_aniso_U_33
_atom_site_aniso_U_12
_atom_site_aniso_U_13
_atom_site_aniso_U_23
N1 0.065(2) 0.0429(18) 0.0550(18) -0.0089(16) -0.0145(16) -0.0061(15)
C2 0.050(2) 0.060(3) 0.070(2) -0.0047(18) -0.0107(19) -0.0069(18)
C3 0.049(2) 0.065(2) 0.059(2) -0.0019(18) -0.0035(17) -0.0091(18)
N4 0.0405(16) 0.0437(17) 0.0483(16) 0.0016(13) -0.0044(13) -0.0054(12)
C5 0.049(2) 0.057(2) 0.052(2) -0.0005(16) -0.0015(17) -0.0083(16)
C6 0.059(2) 0.057(2) 0.053(2) 0.0029(18) -0.0011(17) -0.0049(17)
C21 0.044(3) 0.042(3) 0.047(2) -0.004(4) 0.001(2) -0.008(3)
C22 0.055(2) 0.070(7) 0.068(3) 0.009(3) -0.005(2) -0.020(3)
C23 0.063(3) 0.080(8) 0.067(3) 0.009(3) 0.004(2) -0.030(4)
C24 0.066(3) 0.058(6) 0.053(3) -0.007(3) -0.003(2) -0.017(3)
C25 0.061(3) 0.087(3) 0.054(4) 0.012(4) -0.009(3) -0.009(4)
C26 0.056(3) 0.070(5) 0.056(3) 0.016(4) -0.001(2) -0.013(4)
O24 0.094(3) 0.129(7) 0.0660(19) 0.008(4) -0.0132(16) -0.039(3)
C27 0.102(5) 0.156(14) 0.067(4) -0.004(5) -0.027(4) -0.023(4)
C51 0.044(3) 0.042(3) 0.047(2) -0.004(4) 0.001(2) -0.008(3)
C52 0.055(2) 0.070(7) 0.068(3) 0.009(3) -0.005(2) -0.020(3)
C53 0.063(3) 0.080(8) 0.067(3) 0.009(3) 0.004(2) -0.030(4)
C54 0.066(3) 0.058(6) 0.053(3) -0.007(3) -0.003(2) -0.017(3)
C55 0.061(3) 0.087(3) 0.054(4) 0.012(4) -0.009(3) -0.009(4)
C56 0.056(3) 0.070(5) 0.056(3) 0.016(4) -0.001(2) -0.013(4)
O54 0.094(3) 0.129(7) 0.0660(19) 0.008(4) -0.0132(16) -0.039(3)
C57 0.102(5) 0.156(14) 0.067(4) -0.004(5) -0.027(4) -0.023(4)
C31 0.045(2) 0.039(2) 0.063(2) 0.0008(16) -0.0084(18) -0.0119(16)
C32 0.051(2) 0.055(3) 0.099(3) -0.0062(18) -0.002(2) -0.017(2)
C33 0.072(3) 0.073(3) 0.089(3) -0.004(2) 0.020(2) -0.001(2)
C34 0.083(3) 0.084(3) 0.057(3) 0.003(2) -0.009(2) -0.004(2)
F34 0.131(2) 0.164(2) 0.0633(15) 0.0008(17) -0.0068(13) -0.0036(14)
C35 0.059(2) 0.068(3) 0.072(3) -0.0106(19) -0.011(2) -0.006(2)
C36 0.056(2) 0.052(2) 0.056(2) -0.0059(18) -0.0122(17) -0.0070(16)
C37 0.057(3) 0.042(2) 0.087(3) 0.0070(19) -0.022(2) -0.019(2)
O31 0.0848(18) 0.0686(18) 0.0638(17) -0.0057(15) -0.0208(14) -0.0123(13)
O32 0.0871(19) 0.129(3) 0.124(2) -0.0362(18) -0.0427(16) -0.0343(17)
O41 0.0693(17) 0.0628(18) 0.0816(18) -0.0137(14) -0.0227(13) -0.0073(13)

loop_
_atom_type_symbol
_atom_type_description
_atom_type_scat_dispersion_real
_atom_type_scat_dispersion_imag
_atom_type_scat_source
C C 0.0033 0.0016 'International Tables Vol C Tables 4.2.6.8 and 6.1.1.4'
H H 0.0000 0.0000 'International Tables Vol C Tables 4.2.6.8 and 6.1.1.4'
F F 0.0171 0.0103 'International Tables Vol C Tables 4.2.6.8 and 6.1.1.4'
N N 0.0061 0.0033 'International Tables Vol C Tables 4.2.6.8 and 6.1.1.4'
O O 0.0106 0.0060 'International Tables Vol C Tables 4.2.6.8 and 6.1.1.4'

loop_
_geom_angle_atom_site_label_1
_geom_angle_atom_site_label_2
_geom_angle_atom_site_label_3
_geom_angle
C2 N1 C6 109.5(2)
C2 N1 H11 111.6(13)
C6 N1 H11 111.1(13)
C2 N1 H12 107(2)
C6 N1 H12 110.0(19)
H11 N1 H12 107(2)
N1 C2 C3 110.9(2)
N1 C2 H2A 109.5
C3 C2 H2A 109.5
N1 C2 H2B 109.5
C3 C2 H2B 109.5
H2A C2 H2B 108.1
N4 C3 C2 112.7(2)
N4 C3 H3A 109.0
C2 C3 H3A 109.0
N4 C3 H3B 109.0
C2 C3 H3B 109.0
H3A C3 H3B 107.8
C51 N4 C3 117(4)
C21 N4 C3 114.4(9)
C51 N4 C5 111(4)
C21 N4 C5 115.5(10)
C3 N4 C5 110.9(2)
N4 C5 C6 112.1(2)
N4 C5 H5A 109.2
C6 C5 H5A 109.2
N4 C5 H5B 109.2
C6 C5 H5B 109.2
H5A C5 H5B 107.9
N1 C6 C5 110.6(2)
N1 C6 H6A 109.5
C5 C6 H6A 109.5
N1 C6 H6B 109.5
C5 C6 H6B 109.5
H6A C6 H6B 108.1
C26 C21 C22 115.6(7)
C26 C21 N4 121.3(11)
C22 C21 N4 123.1(9)
C23 C22 C21 121.3(4)
C23 C22 H22 119.4
C21 C22 H22 119.4
C24 C23 C22 121.8(4)
C24 C23 H23 119.1
C22 C23 H23 119.1
C23 C24 C25 118.5(4)
C23 C24 O24 116.6(4)
C25 C24 O24 124.8(4)
C24 C25 C26 119.5(6)
C24 C25 H25 120.2
C26 C25 H25 120.2
C21 C26 C25 123.2(6)
C21 C26 H26 118.4
C25 C26 H26 118.4
C24 O24 C27 118.8(4)
O24 C27 H27A 109.5
O24 C27 H27B 109.5
H27A C27 H27B 109.5
O24 C27 H27C 109.5
H27A C27 H27C 109.5
H27B C27 H27C 109.5
C56 C51 C52 115.3(18)
C56 C51 N4 122(4)
C52 C51 N4 120(5)
C53 C52 C51 121.2(14)
C53 C52 H52 119.4
C51 C52 H52 119.4
C54 C53 C52 121.5(11)
C54 C53 H53 119.3
C52 C53 H53 119.3
C53 C54 C55 118.3(12)
C53 C54 O54 116.6(13)
C55 C54 O54 123.2(15)
C54 C55 C56 119.0(16)
C54 C55 H55 120.5
C56 C55 H55 120.5
C51 C56 C55 122.8(13)
C51 C56 H56 118.6
C55 C56 H56 118.6
C54 O54 C57 117.8(15)
O54 C57 H57A 109.5
O54 C57 H57B 109.5
H57A C57 H57B 109.5
O54 C57 H57C 109.5
H57A C57 H57C 109.5
H57B C57 H57C 109.5
C36 C31 C32 118.3(3)
C36 C31 C37 121.4(3)
C32 C31 C37 120.2(3)
C33 C32 C31 121.0(3)
C33 C32 H32 119.5
C31 C32 H32 119.5
C34 C33 C32 118.3(4)
C34 C33 H33 120.8
C32 C33 H33 120.8
C35 C34 F34 119.1(4)
C35 C34 C33 122.6(4)
F34 C34 C33 118.3(4)
C34 C35 C36 118.6(3)
C34 C35 H35 120.7
C36 C35 H35 120.7
C35 C36 C31 121.2(3)
C35 C36 H36 119.4
C31 C36 H36 119.4
O32 C37 O31 123.5(4)
O32 C37 C31 118.3(4)
O31 C37 C31 118.2(3)
H41 O41 H42 101(3)

loop_
_geom_bond_atom_site_label_1
_geom_bond_atom_site_label_2
_geom_bond_distance
N1 C2 1.483(4)
N1 C6 1.485(4)
N1 H11 1.09(3)
N1 H12 0.87(3)
C2 C3 1.503(3)
C2 H2A 0.9700
C2 H2B 0.9700
C3 N4 1.458(3)
C3 H3A 0.9700
C3 H3B 0.9700
N4 C51 1.39(5)
N4 C21 1.429(10)
N4 C5 1.462(3)
C5 C6 1.499(3)
C5 H5A 0.9700
C5 H5B 0.9700
C6 H6A 0.9700
C6 H6B 0.9700
C21 C26 1.379(6)
C21 C22 1.389(15)
C22 C23 1.374(4)
C22 H22 0.9300
C23 C24 1.361(5)
C23 H23 0.9300
C24 C25 1.369(9)
C24 O24 1.373(4)
C25 C26 1.383(5)
C25 H25 0.9300
C26 H26 0.9300
O24 C27 1.405(4)
C27 H27A 0.9600
C27 H27B 0.9600
C27 H27C 0.9600
C51 C56 1.380(9)
C51 C52 1.390(19)
C52 C53 1.374(9)
C52 H52 0.9300
C53 C54 1.362(9)
C53 H53 0.9300
C54 C55 1.370(13)
C54 O54 1.377(9)
C55 C56 1.383(9)
C55 H55 0.9300
C56 H56 0.9300
O54 C57 1.408(10)
C57 H57A 0.9600
C57 H57B 0.9600
C57 H57C 0.9600
C31 C36 1.377(3)
C31 C32 1.388(4)
C31 C37 1.491(4)
C32 C33 1.374(4)
C32 H32 0.9300
C33 C34 1.363(4)
C33 H33 0.9300
C34 C35 1.358(4)
C34 F34 1.360(4)
C35 C36 1.373(4)
C35 H35 0.9300
C36 H36 0.9300
C37 O32 1.236(3)
C37 O31 1.266(4)
O41 H41 0.88(3)
O41 H42 0.91(4)

loop_
_geom_hbond_atom_site_label_D
_geom_hbond_atom_site_label_H
_geom_hbond_atom_site_label_A
_geom_hbond_site_symmetry_A
_geom_hbond_distance_DH
_geom_hbond_distance_HA
_geom_hbond_distance_DA
_geom_hbond_angle_DHA
_geom_hbond_publ_flag
N1 H11 O31 . 1.09(3) 1.67(3) 2.758(4) 174.1(19) no
N1 H12 O41 . 0.86(3) 1.96(3) 2.818(4) 170(3) no
O41 H41 O32 2_666 0.86(4) 1.75(4) 2.627(4) 174(4) no
O41 H42 O31 2_766 0.91(4) 1.88(4) 2.768(3) 163(3) no
C2 H2B O31 2_776 0.97 2.58 3.529(4) 166 no
C6 H6B O41 2_666 0.97 2.57 3.386(4) 142 no
C22 H22 Cg1 2_766 0.93 2.93 3.664(12) 137 no
C26 H26 Cg1 2_676 0.93 2.81 3.56(2) 138 no
C56 H56 Cg1 2_676 0.93 2.96 3.55(9) 123 no

loop_
_geom_torsion_atom_site_label_1
_geom_torsion_atom_site_label_2
_geom_torsion_atom_site_label_3
_geom_torsion_atom_site_label_4
_geom_torsion
C6 N1 C2 C3 -56.3(3)
N1 C2 C3 N4 55.3(3)
C2 C3 N4 C51 178(9)
C2 C3 N4 C21 174(2)
C2 C3 N4 C5 -53.7(3)
C51 N4 C5 C6 -174(8)
C21 N4 C5 C6 -173(2)
C3 N4 C5 C6 54.6(3)
C2 N1 C6 C5 57.4(3)
N4 C5 C6 N1 -57.2(3)
C3 N4 C21 C26 169(3)
C5 N4 C21 C26 38(4)
C3 N4 C21 C22 -10(5)
C5 N4 C21 C22 -140(3)
C26 C21 C22 C23 2(4)
N4 C21 C22 C23 -179(2)
C21 C22 C23 C24 -3(2)
C22 C23 C24 C25 2.3(13)
C22 C23 C24 O24 -179.7(6)
C23 C24 C25 C26 -2(2)
O24 C24 C25 C26 -179.9(14)
C22 C21 C26 C25 -2(4)
N4 C21 C26 C25 179(3)
C24 C25 C26 C21 2(3)
C23 C24 O24 C27 173.8(10)
C25 C24 O24 C27 -8.4(16)
C3 N4 C51 C56 162(12)
C5 N4 C51 C56 34(18)
C3 N4 C51 C52 -38(19)
C5 N4 C51 C52 -166(12)
C56 C51 C52 C53 -9(19)
N4 C51 C52 C53 -170(10)
C51 C52 C53 C54 8(11)
C52 C53 C54 C55 -10(7)
C52 C53 C54 O54 -175(4)
C53 C54 C55 C56 12(11)
O54 C54 C55 C56 176(7)
N4 C51 C56 C55 172(13)
C54 C55 C56 C51 -14(15)
C53 C54 O54 C57 174(5)
C55 C54 O54 C57 10(8)
C36 C31 C32 C33 0.8(4)
C37 C31 C32 C33 -179.3(3)
C31 C32 C33 C34 0.1(5)
C32 C33 C34 C35 -0.7(5)
C32 C33 C34 F34 179.2(3)
F34 C34 C35 C36 -179.4(3)
C33 C34 C35 C36 0.5(5)
C34 C35 C36 C31 0.4(5)
C32 C31 C36 C35 -1.0(4)
C37 C31 C36 C35 179.1(3)
C36 C31 C37 O32 177.2(3)
C32 C31 C37 O32 -2.7(4)
C36 C31 C37 O31 -3.3(4)
C32 C31 C37 O31 176.8(3)

_cod_database_fobs_code 2243098
